data_4513436
loop_
_publ_author_name
'Srivastava, Sumit'
'Aggarwal, Himanshu'
'Gupta, Rajeev'

_publ_section_title
;
 Three-Dimensional Heterometallic Coordination Networks: Syntheses,
 Crystal Structures, Topologies, and Heterogeneous Catalysis
;
_journal_issue 8
_journal_name_full 'Crystal Growth &amp; Design'
_journal_page_first 4110
_journal_paper_doi 10.1021/acs.cgd.5b00697
_journal_volume 15
_journal_year 2015
_chemical_formula_moiety 'C39 H24 Cd Co N6 O10, 0.5(Na2 O10), 11(O)'
_chemical_formula_sum 'C39 H24 Cd Co N6 Na O26'
_chemical_formula_weight 1186.97
_chemical_name_systematic
;
 ?
;
_space_group_IT_number 15
_symmetry_cell_setting monoclinic
_symmetry_space_group_name_Hall '-C 2yc'
_symmetry_space_group_name_H-M 'C 1 2/c 1'
_atom_sites_solution_hydrogens geom
_atom_sites_solution_primary direct
_atom_sites_solution_secondary difmap
_audit_creation_method SHELXL-97
_cell_angle_alpha 90.000(5)
_cell_angle_beta 113.662(5)
_cell_angle_gamma 90.000(5)
_cell_formula_units_Z 8
_cell_length_a 21.277(5)
_cell_length_b 24.814(5)
_cell_length_c 20.774(5)
_cell_measurement_temperature 293(2)
_cell_volume 10046(4)
_computing_cell_refinement 'X-calibur s SAINT'
_computing_data_collection 'Xcalibur, Sapphire3'
_computing_data_reduction 'X-calibur s SAINT'
_computing_molecular_graphics 'Oxford SHELXTL'
_computing_publication_material 'Oxford SHELXTL'
_computing_structure_refinement 'SHELXL-97 (Sheldrick, 1997)'
_computing_structure_solution 'SHELXS-97 (Sheldrick, 1990)'
_diffrn_ambient_temperature 293(2)
_diffrn_measured_fraction_theta_full 0.998
_diffrn_measured_fraction_theta_max 0.998
_diffrn_measurement_device_type 'xcalibur sapphire3'
_diffrn_measurement_method '\f and \w scans'
_diffrn_radiation_monochromator graphite
_diffrn_radiation_source 'fine-focus sealed tube'
_diffrn_radiation_type MoK\a
_diffrn_radiation_wavelength 0.71073
_diffrn_reflns_av_R_equivalents 0.0277
_diffrn_reflns_av_sigmaI/netI 0.0262
_diffrn_reflns_limit_h_max 22
_diffrn_reflns_limit_h_min -25
_diffrn_reflns_limit_k_max 29
_diffrn_reflns_limit_k_min -29
_diffrn_reflns_limit_l_max 24
_diffrn_reflns_limit_l_min -21
_diffrn_reflns_number 35158
_diffrn_reflns_theta_full 25.00
_diffrn_reflns_theta_max 25.00
_diffrn_reflns_theta_min 2.99
_exptl_absorpt_coefficient_mu 0.855
_exptl_absorpt_correction_T_max 0.902
_exptl_absorpt_correction_T_min 0.836
_exptl_absorpt_correction_type multi-scan
_exptl_absorpt_process_details sababs
_exptl_crystal_colour red
_exptl_crystal_density_diffrn 1.570
_exptl_crystal_density_method 'not measured'
_exptl_crystal_description rectangular
_exptl_crystal_F_000 4752
_exptl_crystal_size_max 0.21
_exptl_crystal_size_mid 0.18
_exptl_crystal_size_min 0.12
_refine_diff_density_max 1.341
_refine_diff_density_min -0.598
_refine_diff_density_rms 0.095
_refine_ls_extinction_method none
_refine_ls_goodness_of_fit_ref 1.036
_refine_ls_hydrogen_treatment constr
_refine_ls_matrix_type full
_refine_ls_number_parameters 647
_refine_ls_number_reflns 8830
_refine_ls_number_restraints 0
_refine_ls_restrained_S_all 1.036
_refine_ls_R_factor_all 0.0608
_refine_ls_R_factor_gt 0.0515
_refine_ls_shift/su_max 0.014
_refine_ls_shift/su_mean 0.000
_refine_ls_structure_factor_coef Fsqd
_refine_ls_weighting_details 'calc w=1/[\s^2^(Fo^2^)+(0.0995P)^2^+25.5116P] where P=(Fo^2^+2Fc^2^)/3'
_refine_ls_weighting_scheme calc
_refine_ls_wR_factor_gt 0.1506
_refine_ls_wR_factor_ref 0.1576
_reflns_number_gt 7445
_reflns_number_total 8847
_reflns_threshold_expression >2sigma(I)
_cod_data_source_file cg5b00697_si_005.cif
_cod_data_source_block shelx
_cod_depositor_comments 'Adding full bibliography for 4513435--4513438.cif.'
_cod_original_sg_symbol_H-M 'C 2/c'
_cod_database_code 4513436

loop_
_symmetry_equiv_pos_as_xyz
'x, y, z'
'-x, y, -z+1/2'
'x+1/2, y+1/2, z'
'-x+1/2, y+1/2, -z+1/2'
'-x, -y, -z'
'x, -y, z-1/2'
'-x+1/2, -y+1/2, -z'
'x+1/2, -y+1/2, z-1/2'

loop_
_atom_site_label
_atom_site_type_symbol
_atom_site_fract_x
_atom_site_fract_y
_atom_site_fract_z
_atom_site_U_iso_or_equiv
_atom_site_adp_type
_atom_site_occupancy
_atom_site_symmetry_multiplicity
_atom_site_calc_flag
_atom_site_refinement_flags
O15W O 0.4161(11) 0.9891(8) 0.6656(12) 0.427(15) Uani 1 1 d .
O16W O 0.8298(11) 0.4784(7) 0.7778(11) 0.359(10) Uiso 1 1 d .
O3W O 0.4353(3) 0.7983(2) 0.7494(2) 0.0955(14) Uani 1 1 d .
C13 C 0.3449(3) 1.1197(3) 0.4876(3) 0.0695(16) Uani 1 1 d .
O4W O 0.1642(3) 0.1730(2) 0.4065(4) 0.125(2) Uani 1 1 d .
O5W O 0.3377(4) 0.1499(3) 0.6474(4) 0.146(3) Uani 1 1 d .
O2W O 0.2654(7) 0.9176(4) 0.2968(6) 0.262(6) Uani 1 1 d .
O1W O 0.3473(13) 0.7501(4) 0.1891(5) 0.437(16) Uani 1 1 d .
O6W O 0.7840(4) 0.5424(3) 0.6597(3) 0.141(2) Uani 1 1 d .
O7W O 0.4383(6) 0.9130(4) 0.7556(6) 0.220(4) Uani 1 1 d .
O10W O 0.550(2) 0.0173(14) 0.542(2) 0.62(2) Uiso 1 1 d .
Na1 Na 0.45636(13) 0.12966(14) 0.73779(14) 0.0745(8) Uani 1 1 d .
O8W O 0.3786(8) 0.1384(6) 0.8074(6) 0.281(7) Uani 1 1 d .
O9W O 0.4798(6) 0.1944(12) 0.7955(7) 0.488(18) Uani 1 1 d .
O11W O 0.5757(4) 0.1154(2) 0.7597(3) 0.098(2) Uani 1 1 d .
O12W O 0.4650(11) 0.0848(7) 0.6806(9) 0.373(10) Uani 1 1 d .
O13W O 0.8974(10) 0.4400(8) 0.8547(10) 0.347(9) Uiso 1 1 d .
O14W O 0.4729(12) 0.9975(9) 0.5827(13) 0.378(10) Uiso 1 1 d .
Cd1 Cd 0.258795(15) 1.029896(12) 0.448213(16) 0.04005(13) Uani 1 1 d .
Co1 Co 0.44216(3) 0.663703(19) 0.51202(3) 0.03066(15) Uani 1 1 d .
C19 C 0.5488(2) 0.60154(18) 0.5044(2) 0.0441(10) Uani 1 1 d .
N6 N 0.40379(17) 0.71251(12) 0.56064(17) 0.0350(7) Uani 1 1 d .
N4 N 0.48318(17) 0.61094(13) 0.47046(17) 0.0361(7) Uani 1 1 d .
N5 N 0.43153(17) 0.61139(13) 0.57790(17) 0.0348(7) Uani 1 1 d .
N1 N 0.35240(17) 0.65300(13) 0.43883(18) 0.0362(7) Uani 1 1 d .
N2 N 0.44823(17) 0.71820(13) 0.44782(17) 0.0354(7) Uani 1 1 d .
C33 C 0.3807(2) 0.76702(15) 0.5418(2) 0.0356(9) Uani 1 1 d .
O3 O 0.3704(2) 0.71507(13) 0.65355(18) 0.0577(9) Uani 1 1 d .
N3 N 0.53678(17) 0.67122(13) 0.57917(17) 0.0374(7) Uani 1 1 d .
O9 O 0.3415(2) 0.96690(13) 0.5232(3) 0.0722(11) Uani 1 1 d .
O7 O 0.16254(18) 1.06789(15) 0.36051(17) 0.0568(8) Uani 1 1 d .
C23 C 0.3699(2) 0.56222(17) 0.2623(2) 0.0421(10) Uani 1 1 d .
C38 C 0.4180(2) 0.80985(16) 0.5811(2) 0.0447(10) Uani 1 1 d .
H38 H 0.4588 0.8035 0.6198 0.054 Uiso 1 1 calc R
O1 O 0.3910(2) 0.74888(15) 0.33512(17) 0.0649(10) Uani 1 1 d .
C22 C 0.3600(2) 0.53730(17) 0.3177(2) 0.0460(10) Uani 1 1 d .
H22 H 0.3259 0.5114 0.3082 0.055 Uiso 1 1 calc R
C5 C 0.3416(2) 0.68090(17) 0.3798(2) 0.0411(9) Uani 1 1 d .
C20 C 0.4492(2) 0.59056(16) 0.4010(2) 0.0376(9) Uani 1 1 d .
C31 C 0.4117(2) 0.63347(16) 0.6257(2) 0.0373(9) Uani 1 1 d .
C36 C 0.3354(2) 0.87202(17) 0.5055(2) 0.0415(10) Uani 1 1 d .
C7 C 0.5010(2) 0.75790(16) 0.4628(2) 0.0400(9) Uani 1 1 d .
C6 C 0.3964(2) 0.71948(17) 0.3856(2) 0.0427(10) Uani 1 1 d .
C39 C 0.3091(3) 0.92844(18) 0.4867(3) 0.0482(11) Uani 1 1 d .
C32 C 0.3934(2) 0.69193(16) 0.6149(2) 0.0381(9) Uani 1 1 d .
O10 O 0.20456(19) 1.02183(14) 0.5219(2) 0.0615(9) Uani 1 1 d .
C34 C 0.3206(2) 0.77663(17) 0.4845(2) 0.0420(10) Uani 1 1 d .
H34 H 0.2950 0.7480 0.4579 0.050 Uiso 1 1 calc R
C28 C 0.4415(3) 0.52683(17) 0.6359(3) 0.0520(12) Uani 1 1 d .
H28 H 0.4511 0.4902 0.6381 0.062 Uiso 1 1 calc R
C35 C 0.2980(2) 0.82907(18) 0.4663(2) 0.0453(10) Uani 1 1 d .
H35 H 0.2574 0.8354 0.4274 0.054 Uiso 1 1 calc R
O2 O 0.58379(17) 0.56835(16) 0.4883(2) 0.0683(11) Uani 1 1 d .
C24 C 0.4226(2) 0.59929(19) 0.2781(2) 0.0461(10) Uani 1 1 d .
H24 H 0.4318 0.6148 0.2421 0.055 Uiso 1 1 calc R
C18 C 0.5803(2) 0.63586(19) 0.5698(2) 0.0482(11) Uani 1 1 d .
C37 C 0.3949(2) 0.86221(17) 0.5632(2) 0.0468(10) Uani 1 1 d .
H37 H 0.4199 0.8908 0.5904 0.056 Uiso 1 1 calc R
C25 C 0.4615(2) 0.61339(18) 0.3469(2) 0.0434(10) Uani 1 1 d .
H25 H 0.4965 0.6386 0.3568 0.052 Uiso 1 1 calc R
C27 C 0.4470(2) 0.55828(16) 0.5834(2) 0.0434(10) Uani 1 1 d .
H27 H 0.4617 0.5425 0.5511 0.052 Uiso 1 1 calc R
C21 C 0.4000(2) 0.55055(17) 0.3859(2) 0.0431(10) Uani 1 1 d .
H21 H 0.3941 0.5326 0.4224 0.052 Uiso 1 1 calc R
C30 C 0.4063(3) 0.60426(18) 0.6792(2) 0.0479(10) Uani 1 1 d .
H30 H 0.3924 0.6207 0.7115 0.058 Uiso 1 1 calc R
O8 O 0.2539(2) 0.93573(15) 0.4359(2) 0.0745(12) Uani 1 1 d .
O6 O 0.2300(2) 1.02353(16) 0.3229(2) 0.0682(10) Uani 1 1 d .
C29 C 0.4219(3) 0.54997(19) 0.6843(2) 0.0517(11) Uani 1 1 d .
H29 H 0.4191 0.5294 0.7205 0.062 Uiso 1 1 calc R
C14 C 0.5612(2) 0.7050(2) 0.6334(3) 0.0512(11) Uani 1 1 d .
H14 H 0.5316 0.7294 0.6409 0.061 Uiso 1 1 calc R
C4 C 0.2824(3) 0.6750(2) 0.3203(3) 0.0603(13) Uani 1 1 d .
H4 H 0.2754 0.6950 0.2801 0.072 Uiso 1 1 calc R
C1 C 0.3039(2) 0.61864(18) 0.4397(2) 0.0449(10) Uani 1 1 d .
H1 H 0.3109 0.5998 0.4807 0.054 Uiso 1 1 calc R
C11 C 0.6160(3) 0.7841(2) 0.4851(3) 0.0610(13) Uani 1 1 d .
H11 H 0.6598 0.7750 0.4891 0.073 Uiso 1 1 calc R
C10 C 0.6016(3) 0.8367(2) 0.4945(3) 0.0542(12) Uani 1 1 d .
C8 C 0.4859(2) 0.81150(17) 0.4692(2) 0.0459(10) Uani 1 1 d .
H8 H 0.4413 0.8214 0.4619 0.055 Uiso 1 1 calc R
C9 C 0.5363(3) 0.85010(19) 0.4865(3) 0.0539(12) Uani 1 1 d .
H9 H 0.5261 0.8856 0.4928 0.065 Uiso 1 1 calc R
C26 C 0.1771(3) 1.05048(18) 0.3114(2) 0.0486(11) Uani 1 1 d .
C12 C 0.5660(2) 0.7441(2) 0.4696(3) 0.0532(12) Uani 1 1 d .
H12 H 0.5765 0.7085 0.4640 0.064 Uiso 1 1 calc R
C17 C 0.6478(3) 0.6341(3) 0.6137(3) 0.081(2) Uani 1 1 d .
H17 H 0.6767 0.6090 0.6062 0.097 Uiso 1 1 calc R
C2 C 0.2440(2) 0.6107(2) 0.3809(3) 0.0607(14) Uani 1 1 d .
H2 H 0.2112 0.5865 0.3820 0.073 Uiso 1 1 calc R
O5 O 0.2960(3) 1.1252(2) 0.5046(3) 0.1014(16) Uani 1 1 d .
O4 O 0.3511(3) 1.07899(18) 0.4559(2) 0.0898(14) Uani 1 1 d .
C15 C 0.6297(3) 0.7047(3) 0.6788(3) 0.0768(18) Uani 1 1 d .
H15 H 0.6459 0.7289 0.7162 0.092 Uiso 1 1 calc R
C16 C 0.6732(3) 0.6691(3) 0.6687(4) 0.091(2) Uani 1 1 d .
H16 H 0.7195 0.6686 0.6987 0.109 Uiso 1 1 calc R
C3 C 0.2335(3) 0.6388(3) 0.3212(3) 0.0679(15) Uani 1 1 d .
H3 H 0.1936 0.6336 0.2811 0.081 Uiso 1 1 calc R

loop_
_atom_site_aniso_label
_atom_site_aniso_U_11
_atom_site_aniso_U_22
_atom_site_aniso_U_33
_atom_site_aniso_U_23
_atom_site_aniso_U_13
_atom_site_aniso_U_12
O15W 0.35(2) 0.31(2) 0.42(3) -0.10(2) -0.06(2) 0.055(18)
O3W 0.101(3) 0.107(4) 0.073(3) -0.005(3) 0.028(3) -0.013(3)
C13 0.070(4) 0.063(4) 0.055(3) 0.014(3) 0.004(3) -0.028(3)
O4W 0.149(5) 0.077(3) 0.154(5) -0.014(3) 0.067(4) 0.028(3)
O5W 0.202(8) 0.134(5) 0.136(5) 0.004(4) 0.103(6) -0.012(5)
O2W 0.378(17) 0.197(10) 0.183(9) -0.036(8) 0.083(10) 0.109(11)
O1W 1.02(5) 0.120(7) 0.134(7) 0.024(6) 0.197(16) -0.001(15)
O6W 0.141(6) 0.161(6) 0.100(4) 0.012(4) 0.026(4) 0.002(5)
O7W 0.219(10) 0.203(10) 0.249(11) -0.032(9) 0.105(9) -0.008(8)
Na1 0.0586(15) 0.099(2) 0.0568(14) -0.0246(14) 0.0138(11) -0.0047(14)
O8W 0.330(17) 0.300(15) 0.204(10) -0.105(10) 0.097(11) -0.118(13)
O9W 0.178(11) 1.03(5) 0.235(13) -0.31(2) 0.059(10) 0.06(2)
O11W 0.170(7) 0.061(3) 0.114(4) -0.011(3) 0.108(5) 0.011(4)
O12W 0.42(3) 0.34(2) 0.321(18) -0.129(16) 0.112(18) -0.109(19)
Cd1 0.0373(2) 0.03071(19) 0.0476(2) 0.00406(12) 0.01238(15) 0.00278(12)
Co1 0.0314(3) 0.0245(3) 0.0367(3) -0.0017(2) 0.0143(2) -0.0003(2)
C19 0.036(2) 0.041(2) 0.053(2) -0.012(2) 0.016(2) 0.0041(19)
N6 0.0428(18) 0.0255(16) 0.0394(18) 0.0012(13) 0.0192(15) 0.0038(14)
N4 0.0343(17) 0.0331(17) 0.0389(17) -0.0057(14) 0.0127(14) 0.0001(14)
N5 0.0365(17) 0.0273(16) 0.0396(17) 0.0004(13) 0.0143(14) -0.0013(14)
N1 0.0360(17) 0.0298(17) 0.0447(19) -0.0074(14) 0.0180(15) -0.0001(14)
N2 0.0382(18) 0.0301(17) 0.0393(18) -0.0016(14) 0.0172(15) -0.0036(14)
C33 0.042(2) 0.0276(19) 0.044(2) 0.0021(16) 0.0246(19) 0.0059(17)
O3 0.086(2) 0.0437(18) 0.062(2) -0.0014(15) 0.050(2) 0.0057(17)
N3 0.0346(17) 0.0342(18) 0.0418(18) -0.0050(14) 0.0137(15) -0.0006(15)
O9 0.061(2) 0.0325(18) 0.111(3) 0.0065(19) 0.022(2) 0.0099(16)
O7 0.057(2) 0.065(2) 0.0437(18) 0.0060(16) 0.0157(15) 0.0024(17)
C23 0.046(2) 0.036(2) 0.043(2) -0.0092(18) 0.0162(19) 0.0029(19)
C38 0.051(3) 0.031(2) 0.046(2) 0.0023(18) 0.013(2) 0.0050(19)
O1 0.083(3) 0.055(2) 0.0484(19) 0.0138(16) 0.0178(18) -0.0130(19)
C22 0.049(3) 0.037(2) 0.052(3) -0.0096(19) 0.020(2) -0.010(2)
C5 0.039(2) 0.036(2) 0.046(2) -0.0007(18) 0.0146(19) 0.0027(18)
C20 0.039(2) 0.033(2) 0.042(2) -0.0040(17) 0.0178(18) 0.0046(17)
C31 0.042(2) 0.029(2) 0.041(2) 0.0001(16) 0.0164(18) -0.0053(17)
C36 0.045(2) 0.034(2) 0.054(2) 0.0064(19) 0.028(2) 0.0101(19)
C7 0.045(2) 0.036(2) 0.043(2) -0.0023(18) 0.0220(19) -0.0074(19)
C6 0.049(2) 0.034(2) 0.044(2) 0.0026(18) 0.019(2) 0.0001(19)
C39 0.057(3) 0.032(2) 0.066(3) 0.009(2) 0.036(3) 0.009(2)
C32 0.042(2) 0.031(2) 0.044(2) -0.0012(17) 0.0211(19) -0.0007(18)
O10 0.055(2) 0.063(2) 0.075(2) 0.0142(18) 0.0347(19) 0.0159(17)
C34 0.038(2) 0.031(2) 0.058(3) -0.0027(19) 0.020(2) 0.0011(18)
C28 0.058(3) 0.028(2) 0.062(3) 0.006(2) 0.015(2) -0.002(2)
C35 0.038(2) 0.040(2) 0.056(3) 0.004(2) 0.017(2) 0.0088(19)
O2 0.0457(19) 0.075(3) 0.076(2) -0.029(2) 0.0164(17) 0.0140(18)
C24 0.049(2) 0.049(3) 0.047(2) -0.002(2) 0.026(2) 0.000(2)
C18 0.038(2) 0.051(3) 0.051(2) -0.010(2) 0.013(2) 0.007(2)
C37 0.055(3) 0.031(2) 0.053(3) -0.0016(19) 0.020(2) 0.002(2)
C25 0.040(2) 0.044(2) 0.050(2) -0.0102(19) 0.0213(19) -0.0112(19)
C27 0.049(2) 0.026(2) 0.053(2) 0.0032(18) 0.018(2) 0.0015(18)
C21 0.051(3) 0.034(2) 0.045(2) -0.0061(18) 0.020(2) -0.005(2)
C30 0.060(3) 0.040(2) 0.046(2) 0.0003(19) 0.023(2) -0.005(2)
O8 0.083(3) 0.043(2) 0.075(2) 0.0075(17) 0.008(2) 0.0249(19)
O6 0.065(2) 0.076(3) 0.055(2) 0.0110(18) 0.0144(18) 0.022(2)
C29 0.060(3) 0.042(2) 0.047(3) 0.009(2) 0.015(2) -0.008(2)
C14 0.044(2) 0.050(3) 0.058(3) -0.015(2) 0.018(2) -0.002(2)
C4 0.053(3) 0.066(3) 0.051(3) 0.005(2) 0.010(2) 0.001(3)
C1 0.039(2) 0.047(2) 0.055(3) -0.010(2) 0.025(2) -0.009(2)
C11 0.046(3) 0.059(3) 0.078(4) 0.005(3) 0.025(3) -0.014(2)
C10 0.060(3) 0.046(3) 0.053(3) 0.002(2) 0.019(2) -0.021(2)
C8 0.055(3) 0.035(2) 0.054(3) 0.0005(19) 0.028(2) -0.003(2)
C9 0.069(3) 0.035(2) 0.059(3) 0.000(2) 0.028(2) -0.011(2)
C26 0.052(3) 0.038(2) 0.049(3) 0.009(2) 0.013(2) -0.010(2)
C12 0.046(3) 0.041(2) 0.076(3) -0.006(2) 0.029(2) -0.006(2)
C17 0.039(3) 0.098(5) 0.085(4) -0.041(4) 0.003(3) 0.017(3)
C2 0.039(2) 0.078(4) 0.068(3) -0.017(3) 0.024(2) -0.017(2)
O5 0.075(3) 0.116(4) 0.112(4) -0.007(3) 0.036(3) -0.056(3)
O4 0.103(3) 0.063(3) 0.089(3) -0.011(2) 0.023(3) -0.045(3)
C15 0.052(3) 0.089(4) 0.073(4) -0.043(3) 0.009(3) -0.008(3)
C16 0.043(3) 0.115(6) 0.087(4) -0.043(4) -0.003(3) 0.009(3)
C3 0.036(3) 0.091(4) 0.061(3) -0.010(3) 0.004(2) -0.010(3)

loop_
_atom_type_symbol
_atom_type_description
_atom_type_scat_dispersion_real
_atom_type_scat_dispersion_imag
_atom_type_scat_source
C C 0.0033 0.0016 'International Tables Vol C Tables 4.2.6.8 and 6.1.1.4'
H H 0.0000 0.0000 'International Tables Vol C Tables 4.2.6.8 and 6.1.1.4'
N N 0.0061 0.0033 'International Tables Vol C Tables 4.2.6.8 and 6.1.1.4'
O O 0.0106 0.0060 'International Tables Vol C Tables 4.2.6.8 and 6.1.1.4'
Co Co 0.3494 0.9721 'International Tables Vol C Tables 4.2.6.8 and 6.1.1.4'
Cd Cd -0.8075 1.2024 'International Tables Vol C Tables 4.2.6.8 and 6.1.1.4'
Na Na 0.0362 0.0249 'International Tables Vol C Tables 4.2.6.8 and 6.1.1.4'

loop_
_geom_angle_atom_site_label_1
_geom_angle_atom_site_label_2
_geom_angle_atom_site_label_3
_geom_angle
_geom_angle_site_symmetry_1
_geom_angle_site_symmetry_3
O5 C13 O4 121.6(6) . .
O5 C13 C10 119.3(6) . 5_676
O4 C13 C10 119.0(6) . 5_676
O11W Na1 O12W 95.2(9) 2_656 .
O11W Na1 Na1 147.4(7) 2_656 2_656
O12W Na1 Na1 78.3(7) . 2_656
O11W Na1 O9W 110.2(8) 2_656 .
O12W Na1 O9W 154.5(9) . .
Na1 Na1 O9W 80.7(4) 2_656 .
O11W Na1 O12W 97.8(9) 2_656 2_656
O12W Na1 O12W 86.8(12) . 2_656
Na1 Na1 O12W 50.3(6) 2_656 2_656
O9W Na1 O12W 90.9(8) . 2_656
O11W Na1 O9W 158.8(8) 2_656 2_656
O12W Na1 O9W 90.3(9) . 2_656
Na1 Na1 O9W 53.9(4) 2_656 2_656
O9W Na1 O9W 65.5(13) . 2_656
O12W Na1 O9W 103.0(7) 2_656 2_656
O11W Na1 O11W 142.4(8) 2_656 .
O12W Na1 O11W 68.5(7) . .
Na1 Na1 O11W 10.12(19) 2_656 .
O9W Na1 O11W 90.8(4) . .
O12W Na1 O11W 49.5(6) 2_656 .
O9W Na1 O11W 58.4(5) 2_656 .
O11W Na1 O5W 60.3(6) 2_656 .
O12W Na1 O5W 88.1(7) . .
Na1 Na1 O5W 149.5(3) 2_656 .
O9W Na1 O5W 103.2(5) . .
O12W Na1 O5W 156.9(6) 2_656 .
O9W Na1 O5W 99.6(4) 2_656 .
O11W Na1 O5W 146.3(2) . .
O11W Na1 O8W 40.8(6) 2_656 .
O12W Na1 O8W 135.8(8) . .
Na1 Na1 O8W 133.5(4) 2_656 .
O9W Na1 O8W 69.7(6) . .
O12W Na1 O8W 94.1(6) 2_656 .
O9W Na1 O8W 132.0(8) 2_656 .
O11W Na1 O8W 139.4(3) . .
O5W Na1 O8W 74.2(3) . .
Na1 O9W Na1 45.4(4) . 2_656
Na1 O11W Na1 22.5(5) 2_656 .
Na1 O12W Na1 51.4(4) . 2_656
O4 Cd1 O10 131.56(16) . .
O4 Cd1 O7 107.68(15) . .
O10 Cd1 O7 92.18(13) . .
O4 Cd1 O8 122.90(17) . .
O10 Cd1 O8 88.44(15) . .
O7 Cd1 O8 109.35(13) . .
O4 Cd1 O9 85.16(16) . .
O10 Cd1 O9 86.74(15) . .
O7 Cd1 O9 163.29(13) . .
O8 Cd1 O9 53.97(13) . .
O4 Cd1 O6 87.07(16) . .
O10 Cd1 O6 137.80(14) . .
O7 Cd1 O6 54.73(12) . .
O8 Cd1 O6 80.66(14) . .
O9 Cd1 O6 117.20(14) . .
O4 Cd1 O5 51.95(17) . .
O10 Cd1 O5 85.53(15) . .
O7 Cd1 O5 89.86(15) . .
O8 Cd1 O5 160.08(15) . .
O9 Cd1 O5 106.65(16) . .
O6 Cd1 O5 116.08(15) . .
O4 Cd1 C26 98.36(15) . .
O10 Cd1 C26 115.94(15) . .
O7 Cd1 C26 27.42(14) . .
O8 Cd1 C26 95.25(14) . .
O9 Cd1 C26 142.66(16) . .
O6 Cd1 C26 27.31(14) . .
O5 Cd1 C26 104.47(16) . .
O4 Cd1 C39 104.41(17) . .
O10 Cd1 C39 88.10(13) . .
O7 Cd1 C39 136.28(15) . .
O8 Cd1 C39 26.93(14) . .
O9 Cd1 C39 27.07(14) . .
O6 Cd1 C39 98.90(14) . .
O5 Cd1 C39 133.66(17) . .
C26 Cd1 C39 119.40(15) . .
N1 Co1 N2 82.63(14) . .
N1 Co1 N3 173.88(14) . .
N2 Co1 N3 95.22(14) . .
N1 Co1 N6 90.34(14) . .
N2 Co1 N6 94.60(13) . .
N3 Co1 N6 95.55(14) . .
N1 Co1 N4 92.07(14) . .
N2 Co1 N4 89.92(14) . .
N3 Co1 N4 82.18(14) . .
N6 Co1 N4 175.12(14) . .
N1 Co1 N5 95.98(14) . .
N2 Co1 N5 176.33(14) . .
N3 Co1 N5 86.50(14) . .
N6 Co1 N5 81.99(13) . .
N4 Co1 N5 93.54(14) . .
O2 C19 N4 126.7(4) . .
O2 C19 C18 121.2(4) . .
N4 C19 C18 112.1(4) . .
C32 N6 C33 115.8(3) . .
C32 N6 Co1 116.4(3) . .
C33 N6 Co1 127.6(2) . .
C19 N4 C20 118.7(3) . .
C19 N4 Co1 116.8(3) . .
C20 N4 Co1 123.4(3) . .
C31 N5 C27 118.3(3) . .
C31 N5 Co1 113.8(3) . .
C27 N5 Co1 127.6(3) . .
C1 N1 C5 119.2(4) . .
C1 N1 Co1 127.0(3) . .
C5 N1 Co1 113.7(3) . .
C6 N2 C7 118.0(3) . .
C6 N2 Co1 115.5(3) . .
C7 N2 Co1 126.4(3) . .
C34 C33 C38 119.5(4) . .
C34 C33 N6 119.7(4) . .
C38 C33 N6 120.7(4) . .
C14 N3 C18 118.4(4) . .
C14 N3 Co1 127.4(3) . .
C18 N3 Co1 114.1(3) . .
C39 O9 Cd1 91.3(3) . .
C26 O7 Cd1 94.0(3) . .
C24 C23 C22 118.4(4) . .
C24 C23 C26 121.4(4) . 4_545
C22 C23 C26 120.2(4) . 4_545
C33 C38 C37 120.4(4) . .
C33 C38 H38 119.8 . .
C37 C38 H38 119.8 . .
C21 C22 C23 120.7(4) . .
C21 C22 H22 119.6 . .
C23 C22 H22 119.6 . .
N1 C5 C4 121.6(4) . .
N1 C5 C6 114.8(4) . .
C4 C5 C6 123.5(4) . .
C25 C20 C21 119.0(4) . .
C25 C20 N4 119.8(4) . .
C21 C20 N4 121.0(4) . .
N5 C31 C30 122.5(4) . .
N5 C31 C32 115.1(3) . .
C30 C31 C32 122.3(4) . .
C37 C36 C35 119.3(4) . .
C37 C36 C39 120.7(4) . .
C35 C36 C39 120.0(4) . .
C12 C7 C8 119.4(4) . .
C12 C7 N2 121.3(4) . .
C8 C7 N2 119.3(4) . .
O1 C6 N2 126.7(4) . .
O1 C6 C5 120.6(4) . .
N2 C6 C5 112.7(4) . .
O8 C39 O9 120.8(4) . .
O8 C39 C36 119.1(4) . .
O9 C39 C36 120.1(4) . .
O8 C39 Cd1 59.2(2) . .
O9 C39 Cd1 61.7(2) . .
C36 C39 Cd1 178.1(4) . .
O3 C32 N6 127.9(4) . .
O3 C32 C31 120.0(4) . .
N6 C32 C31 112.2(3) . .
C33 C34 C35 119.9(4) . .
C33 C34 H34 120.0 . .
C35 C34 H34 120.0 . .
C29 C28 C27 119.5(4) . .
C29 C28 H28 120.2 . .
C27 C28 H28 120.2 . .
C36 C35 C34 120.6(4) . .
C36 C35 H35 119.7 . .
C34 C35 H35 119.7 . .
C25 C24 C23 120.5(4) . .
C25 C24 H24 119.8 . .
C23 C24 H24 119.8 . .
N3 C18 C17 121.9(4) . .
N3 C18 C19 114.5(4) . .
C17 C18 C19 123.5(4) . .
C36 C37 C38 120.3(4) . .
C36 C37 H37 119.9 . .
C38 C37 H37 119.9 . .
C24 C25 C20 120.7(4) . .
C24 C25 H25 119.7 . .
C20 C25 H25 119.7 . .
N5 C27 C28 121.4(4) . .
N5 C27 H27 119.3 . .
C28 C27 H27 119.3 . .
C22 C21 C20 120.4(4) . .
C22 C21 H21 119.8 . .
C20 C21 H21 119.8 . .
C31 C30 C29 118.9(4) . .
C31 C30 H30 120.6 . .
C29 C30 H30 120.6 . .
C39 O8 Cd1 93.9(3) . .
C26 O6 Cd1 89.4(3) . .
C28 C29 C30 119.4(4) . .
C28 C29 H29 120.3 . .
C30 C29 H29 120.3 . .
N3 C14 C15 121.4(5) . .
N3 C14 H14 119.3 . .
C15 C14 H14 119.3 . .
C5 C4 C3 118.8(5) . .
C5 C4 H4 120.6 . .
C3 C4 H4 120.6 . .
N1 C1 C2 121.3(5) . .
N1 C1 H1 119.3 . .
C2 C1 H1 119.3 . .
C10 C11 C12 121.0(5) . .
C10 C11 H11 119.5 . .
C12 C11 H11 119.5 . .
C9 C10 C11 119.2(4) . .
C9 C10 C13 118.9(5) . 5_676
C11 C10 C13 121.9(5) . 5_676
C9 C8 C7 120.4(5) . .
C9 C8 H8 119.8 . .
C7 C8 H8 119.8 . .
C10 C9 C8 120.6(5) . .
C10 C9 H9 119.7 . .
C8 C9 H9 119.7 . .
O6 C26 O7 121.8(4) . .
O6 C26 C23 119.0(5) . 4
O7 C26 C23 119.1(4) . 4
O6 C26 Cd1 63.3(3) . .
O7 C26 Cd1 58.6(2) . .
C23 C26 Cd1 177.6(4) 4 .
C7 C12 C11 119.3(5) . .
C7 C12 H12 120.4 . .
C11 C12 H12 120.4 . .
C18 C17 C16 119.9(5) . .
C18 C17 H17 120.1 . .
C16 C17 H17 120.1 . .
C3 C2 C1 119.3(5) . .
C3 C2 H2 120.4 . .
C1 C2 H2 120.4 . .
C13 O5 Cd1 84.8(4) . .
C13 O4 Cd1 101.6(4) . .
C16 C15 C14 119.8(5) . .
C16 C15 H15 120.1 . .
C14 C15 H15 120.1 . .
C15 C16 C17 118.7(5) . .
C15 C16 H16 120.6 . .
C17 C16 H16 120.6 . .
C2 C3 C4 119.8(5) . .
C2 C3 H3 120.1 . .
C4 C3 H3 120.1 . .

loop_
_geom_bond_atom_site_label_1
_geom_bond_atom_site_label_2
_geom_bond_distance
_geom_bond_site_symmetry_2
C13 O5 1.234(8) .
C13 O4 1.241(8) .
C13 C10 1.506(7) 5_676
O5W Na1 2.519(9) .
Na1 O11W 0.788(5) 2_656
Na1 O12W 1.691(17) .
Na1 Na1 1.718(5) 2_656
Na1 O9W 1.95(2) .
Na1 O12W 2.153(16) 2_656
Na1 O9W 2.379(17) 2_656
Na1 O11W 2.419(8) .
Na1 O8W 2.606(14) .
O9W Na1 2.379(17) 2_656
O11W Na1 0.788(5) 2_656
O12W Na1 2.153(16) 2_656
Cd1 O4 2.262(4) .
Cd1 O10 2.265(4) .
Cd1 O7 2.325(3) .
Cd1 O8 2.348(4) .
Cd1 O9 2.401(4) .
Cd1 O6 2.428(4) .
Cd1 O5 2.617(5) .
Cd1 C26 2.718(5) .
Cd1 C39 2.727(4) .
Co1 N1 1.923(3) .
Co1 N2 1.940(3) .
Co1 N3 1.944(3) .
Co1 N6 1.953(3) .
Co1 N4 1.956(3) .
Co1 N5 1.964(3) .
C19 O2 1.242(5) .
C19 N4 1.309(5) .
C19 C18 1.513(6) .
N6 C32 1.334(5) .
N6 C33 1.438(5) .
N4 C20 1.422(5) .
N5 C31 1.342(5) .
N5 C27 1.352(5) .
N1 C1 1.344(5) .
N1 C5 1.345(6) .
N2 C6 1.320(5) .
N2 C7 1.431(5) .
C33 C34 1.375(6) .
C33 C38 1.380(6) .
O3 C32 1.238(5) .
N3 C14 1.332(6) .
N3 C18 1.345(5) .
O9 C39 1.241(6) .
O7 C26 1.255(6) .
C23 C24 1.384(6) .
C23 C22 1.394(6) .
C23 C26 1.485(6) 4_545
C38 C37 1.386(6) .
C38 H38 0.9300 .
O1 C6 1.245(5) .
C22 C21 1.368(6) .
C22 H22 0.9300 .
C5 C4 1.374(7) .
C5 C6 1.476(6) .
C20 C25 1.375(6) .
C20 C21 1.385(6) .
C31 C30 1.369(6) .
C31 C32 1.495(6) .
C36 C37 1.372(6) .
C36 C35 1.382(6) .
C36 C39 1.500(6) .
C7 C12 1.375(6) .
C7 C8 1.388(6) .
C39 O8 1.238(6) .
C34 C35 1.386(6) .
C34 H34 0.9300 .
C28 C29 1.359(7) .
C28 C27 1.385(7) .
C28 H28 0.9300 .
C35 H35 0.9300 .
C24 C25 1.378(6) .
C24 H24 0.9300 .
C18 C17 1.358(7) .
C37 H37 0.9300 .
C25 H25 0.9300 .
C27 H27 0.9300 .
C21 H21 0.9300 .
C30 C29 1.382(7) .
C30 H30 0.9300 .
O6 C26 1.247(6) .
C29 H29 0.9300 .
C14 C15 1.383(7) .
C14 H14 0.9300 .
C4 C3 1.380(8) .
C4 H4 0.9300 .
C1 C2 1.381(7) .
C1 H1 0.9300 .
C11 C10 1.372(7) .
C11 C12 1.396(7) .
C11 H11 0.9300 .
C10 C9 1.371(8) .
C10 C13 1.506(7) 5_676
C8 C9 1.375(6) .
C8 H8 0.9300 .
C9 H9 0.9300 .
C26 C23 1.485(6) 4
C12 H12 0.9300 .
C17 C16 1.364(8) .
C17 H17 0.9300 .
C2 C3 1.360(8) .
C2 H2 0.9300 .
C15 C16 1.355(8) .
C15 H15 0.9300 .
C16 H16 0.9300 .
C3 H3 0.9300 .

loop_
_geom_torsion_atom_site_label_1
_geom_torsion_atom_site_label_2
_geom_torsion_atom_site_label_3
_geom_torsion_atom_site_label_4
_geom_torsion
_geom_torsion_site_symmetry_1
_geom_torsion_site_symmetry_4
O11W Na1 O9W Na1 148.1(8) 2_656 2_656
O12W Na1 O9W Na1 -35(2) . 2_656
O12W Na1 O9W Na1 49.5(6) 2_656 2_656
O9W Na1 O9W Na1 -54.4(5) 2_656 2_656
O11W Na1 O9W Na1 -0.1(2) . 2_656
O5W Na1 O9W Na1 -149.1(3) . 2_656
O8W Na1 O9W Na1 143.5(5) . 2_656
O11W Na1 O11W Na1 -125(2) 2_656 2_656
O12W Na1 O11W Na1 165.1(15) . 2_656
O9W Na1 O11W Na1 0.4(14) . 2_656
O12W Na1 O11W Na1 -90.1(14) 2_656 2_656
O9W Na1 O11W Na1 60.7(13) 2_656 2_656
O5W Na1 O11W Na1 115.9(11) . 2_656
O8W Na1 O11W Na1 -58.5(14) . 2_656
O11W Na1 O12W Na1 -147.6(7) 2_656 2_656
O9W Na1 O12W Na1 35(2) . 2_656
O12W Na1 O12W Na1 -50.1(6) 2_656 2_656
O9W Na1 O12W Na1 52.9(4) 2_656 2_656
O11W Na1 O12W Na1 -2.6(3) . 2_656
O5W Na1 O12W Na1 152.5(3) . 2_656
O8W Na1 O12W Na1 -142.6(8) . 2_656
N1 Co1 N6 C32 100.5(3) . .
N2 Co1 N6 C32 -176.8(3) . .
N3 Co1 N6 C32 -81.1(3) . .
N4 Co1 N6 C32 -19.1(18) . .
N5 Co1 N6 C32 4.6(3) . .
N1 Co1 N6 C33 -74.6(3) . .
N2 Co1 N6 C33 8.1(3) . .
N3 Co1 N6 C33 103.8(3) . .
N4 Co1 N6 C33 165.8(15) . .
N5 Co1 N6 C33 -170.6(3) . .
O2 C19 N4 C20 -14.1(7) . .
C18 C19 N4 C20 167.1(4) . .
O2 C19 N4 Co1 177.2(4) . .
C18 C19 N4 Co1 -1.6(5) . .
N1 Co1 N4 C19 -178.1(3) . .
N2 Co1 N4 C19 99.3(3) . .
N3 Co1 N4 C19 4.0(3) . .
N6 Co1 N4 C19 -58.5(17) . .
N5 Co1 N4 C19 -82.0(3) . .
N1 Co1 N4 C20 13.8(3) . .
N2 Co1 N4 C20 -68.8(3) . .
N3 Co1 N4 C20 -164.1(3) . .
N6 Co1 N4 C20 133.4(16) . .
N5 Co1 N4 C20 110.0(3) . .
N1 Co1 N5 C31 -95.8(3) . .
N2 Co1 N5 C31 -28(2) . .
N3 Co1 N5 C31 89.9(3) . .
N6 Co1 N5 C31 -6.3(3) . .
N4 Co1 N5 C31 171.8(3) . .
N1 Co1 N5 C27 90.0(4) . .
N2 Co1 N5 C27 158(2) . .
N3 Co1 N5 C27 -84.4(4) . .
N6 Co1 N5 C27 179.5(4) . .
N4 Co1 N5 C27 -2.5(4) . .
N2 Co1 N1 C1 -177.5(4) . .
N3 Co1 N1 C1 112.8(13) . .
N6 Co1 N1 C1 -82.9(3) . .
N4 Co1 N1 C1 92.9(3) . .
N5 Co1 N1 C1 -0.9(3) . .
N2 Co1 N1 C5 7.8(3) . .
N3 Co1 N1 C5 -62.0(14) . .
N6 Co1 N1 C5 102.4(3) . .
N4 Co1 N1 C5 -81.9(3) . .
N5 Co1 N1 C5 -175.7(3) . .
N1 Co1 N2 C6 -6.5(3) . .
N3 Co1 N2 C6 167.7(3) . .
N6 Co1 N2 C6 -96.3(3) . .
N4 Co1 N2 C6 85.5(3) . .
N5 Co1 N2 C6 -75(2) . .
N1 Co1 N2 C7 170.2(3) . .
N3 Co1 N2 C7 -15.5(3) . .
N6 Co1 N2 C7 80.5(3) . .
N4 Co1 N2 C7 -97.7(3) . .
N5 Co1 N2 C7 102(2) . .
C32 N6 C33 C34 -102.6(5) . .
Co1 N6 C33 C34 72.5(5) . .
C32 N6 C33 C38 76.8(5) . .
Co1 N6 C33 C38 -108.0(4) . .
N1 Co1 N3 C14 157.4(12) . .
N2 Co1 N3 C14 88.3(4) . .
N6 Co1 N3 C14 -6.9(4) . .
N4 Co1 N3 C14 177.5(4) . .
N5 Co1 N3 C14 -88.5(4) . .
N1 Co1 N3 C18 -25.8(15) . .
N2 Co1 N3 C18 -94.9(3) . .
N6 Co1 N3 C18 169.9(3) . .
N4 Co1 N3 C18 -5.8(3) . .
N5 Co1 N3 C18 88.3(3) . .
O4 Cd1 O9 C39 -135.6(3) . .
O10 Cd1 O9 C39 92.2(3) . .
O7 Cd1 O9 C39 5.5(7) . .
O8 Cd1 O9 C39 1.8(3) . .
O6 Cd1 O9 C39 -51.4(3) . .
O5 Cd1 O9 C39 176.5(3) . .
C26 Cd1 O9 C39 -38.2(4) . .
O4 Cd1 O7 C26 73.5(3) . .
O10 Cd1 O7 C26 -151.3(3) . .
O8 Cd1 O7 C26 -62.2(3) . .
O9 Cd1 O7 C26 -65.4(6) . .
O6 Cd1 O7 C26 0.5(3) . .
O5 Cd1 O7 C26 123.2(3) . .
C39 Cd1 O7 C26 -61.8(3) . .
C34 C33 C38 C37 0.3(6) . .
N6 C33 C38 C37 -179.1(4) . .
C24 C23 C22 C21 2.1(7) . .
C26 C23 C22 C21 -175.4(4) 4_545 .
C1 N1 C5 C4 -0.3(6) . .
Co1 N1 C5 C4 175.0(4) . .
C1 N1 C5 C6 177.0(4) . .
Co1 N1 C5 C6 -7.8(4) . .
C19 N4 C20 C25 -71.8(5) . .
Co1 N4 C20 C25 96.0(4) . .
C19 N4 C20 C21 113.0(5) . .
Co1 N4 C20 C21 -79.1(5) . .
C27 N5 C31 C30 -0.3(6) . .
Co1 N5 C31 C30 -175.1(3) . .
C27 N5 C31 C32 -178.2(4) . .
Co1 N5 C31 C32 6.9(4) . .
C6 N2 C7 C12 -111.2(5) . .
Co1 N2 C7 C12 72.1(5) . .
C6 N2 C7 C8 67.6(5) . .
Co1 N2 C7 C8 -109.1(4) . .
C7 N2 C6 O1 7.0(7) . .
Co1 N2 C6 O1 -175.9(4) . .
C7 N2 C6 C5 -173.1(3) . .
Co1 N2 C6 C5 4.0(5) . .
N1 C5 C6 O1 -177.6(4) . .
C4 C5 C6 O1 -0.3(7) . .
N1 C5 C6 N2 2.5(5) . .
C4 C5 C6 N2 179.7(4) . .
Cd1 O9 C39 O8 -3.1(5) . .
Cd1 O9 C39 C36 179.3(4) . .
C37 C36 C39 O8 -177.2(5) . .
C35 C36 C39 O8 -0.1(7) . .
C37 C36 C39 O9 0.5(7) . .
C35 C36 C39 O9 177.6(5) . .
C37 C36 C39 Cd1 160(10) . .
C35 C36 C39 Cd1 -23(10) . .
O4 Cd1 C39 O8 -137.1(3) . .
O10 Cd1 C39 O8 90.3(3) . .
O7 Cd1 C39 O8 -0.9(4) . .
O9 Cd1 C39 O8 176.9(5) . .
O6 Cd1 C39 O8 -47.9(3) . .
O5 Cd1 C39 O8 172.3(3) . .
C26 Cd1 C39 O8 -28.6(4) . .
O4 Cd1 C39 O9 46.0(3) . .
O10 Cd1 C39 O9 -86.6(3) . .
O7 Cd1 C39 O9 -177.7(3) . .
O8 Cd1 C39 O9 -176.9(5) . .
O6 Cd1 C39 O9 135.3(3) . .
O5 Cd1 C39 O9 -4.6(4) . .
C26 Cd1 C39 O9 154.5(3) . .
O4 Cd1 C39 C36 -114(10) . .
O10 Cd1 C39 C36 113(10) . .
O7 Cd1 C39 C36 22(10) . .
O8 Cd1 C39 C36 23(10) . .
O9 Cd1 C39 C36 -160(10) . .
O6 Cd1 C39 C36 -25(10) . .
O5 Cd1 C39 C36 -165(10) . .
C26 Cd1 C39 C36 -6(10) . .
C33 N6 C32 O3 -4.9(6) . .
Co1 N6 C32 O3 179.4(4) . .
C33 N6 C32 C31 173.6(3) . .
Co1 N6 C32 C31 -2.1(4) . .
N5 C31 C32 O3 175.4(4) . .
C30 C31 C32 O3 -2.6(7) . .
N5 C31 C32 N6 -3.2(5) . .
C30 C31 C32 N6 178.8(4) . .
C38 C33 C34 C35 0.4(6) . .
N6 C33 C34 C35 179.8(4) . .
C37 C36 C35 C34 -0.7(7) . .
C39 C36 C35 C34 -177.8(4) . .
C33 C34 C35 C36 -0.2(7) . .
C22 C23 C24 C25 -3.7(6) . .
C26 C23 C24 C25 173.8(4) 4_545 .
C14 N3 C18 C17 -0.3(8) . .
Co1 N3 C18 C17 -177.4(5) . .
C14 N3 C18 C19 -176.4(4) . .
Co1 N3 C18 C19 6.5(5) . .
O2 C19 C18 N3 177.9(5) . .
N4 C19 C18 N3 -3.3(6) . .
O2 C19 C18 C17 1.8(9) . .
N4 C19 C18 C17 -179.3(6) . .
C35 C36 C37 C38 1.3(7) . .
C39 C36 C37 C38 178.5(4) . .
C33 C38 C37 C36 -1.1(7) . .
C23 C24 C25 C20 0.6(7) . .
C21 C20 C25 C24 4.1(6) . .
N4 C20 C25 C24 -171.1(4) . .
C31 N5 C27 C28 1.2(6) . .
Co1 N5 C27 C28 175.2(3) . .
C29 C28 C27 N5 -1.8(7) . .
C23 C22 C21 C20 2.6(7) . .
C25 C20 C21 C22 -5.7(6) . .
N4 C20 C21 C22 169.5(4) . .
N5 C31 C30 C29 0.0(7) . .
C32 C31 C30 C29 177.8(4) . .
O9 C39 O8 Cd1 3.2(5) . .
C36 C39 O8 Cd1 -179.2(3) . .
O4 Cd1 O8 C39 51.7(4) . .
O10 Cd1 O8 C39 -88.9(3) . .
O7 Cd1 O8 C39 179.4(3) . .
O9 Cd1 O8 C39 -1.8(3) . .
O6 Cd1 O8 C39 132.1(3) . .
O5 Cd1 O8 C39 -16.6(7) . .
C26 Cd1 O8 C39 155.2(3) . .
O4 Cd1 O6 C26 -114.6(3) . .
O10 Cd1 O6 C26 44.2(4) . .
O7 Cd1 O6 C26 -0.5(3) . .
O8 Cd1 O6 C26 121.4(3) . .
O9 Cd1 O6 C26 162.4(3) . .
O5 Cd1 O6 C26 -70.0(3) . .
C39 Cd1 O6 C26 141.3(3) . .
C27 C28 C29 C30 1.5(7) . .
C31 C30 C29 C28 -0.6(7) . .
C18 N3 C14 C15 0.9(8) . .
Co1 N3 C14 C15 177.5(5) . .
N1 C5 C4 C3 -1.1(8) . .
C6 C5 C4 C3 -178.1(5) . .
C5 N1 C1 C2 1.2(6) . .
Co1 N1 C1 C2 -173.3(4) . .
C12 C11 C10 C9 -1.9(8) . .
C12 C11 C10 C13 179.0(5) . 5_676
C12 C7 C8 C9 -3.8(7) . .
N2 C7 C8 C9 177.3(4) . .
C11 C10 C9 C8 0.0(8) . .
C13 C10 C9 C8 179.2(4) 5_676 .
C7 C8 C9 C10 2.9(7) . .
Cd1 O6 C26 O7 0.9(5) . .
Cd1 O6 C26 C23 -179.1(4) . 4
Cd1 O7 C26 O6 -0.9(5) . .
Cd1 O7 C26 C23 179.1(3) . 4
O4 Cd1 C26 O6 66.6(3) . .
O10 Cd1 C26 O6 -148.6(3) . .
O7 Cd1 C26 O6 179.1(5) . .
O8 Cd1 C26 O6 -57.8(3) . .
O9 Cd1 C26 O6 -26.4(4) . .
O5 Cd1 C26 O6 119.3(3) . .
C39 Cd1 C26 O6 -45.2(3) . .
O4 Cd1 C26 O7 -112.5(3) . .
O10 Cd1 C26 O7 32.2(3) . .
O8 Cd1 C26 O7 123.1(3) . .
O9 Cd1 C26 O7 154.5(3) . .
O6 Cd1 C26 O7 -179.1(5) . .
O5 Cd1 C26 O7 -59.8(3) . .
C39 Cd1 C26 O7 135.6(3) . .
O4 Cd1 C26 C23 -133(8) . 4
O10 Cd1 C26 C23 12(8) . 4
O7 Cd1 C26 C23 -20(7) . 4
O8 Cd1 C26 C23 103(8) . 4
O9 Cd1 C26 C23 135(7) . 4
O6 Cd1 C26 C23 161(8) . 4
O5 Cd1 C26 C23 -80(8) . 4
C39 Cd1 C26 C23 116(8) . 4
C8 C7 C12 C11 1.9(7) . .
N2 C7 C12 C11 -179.2(4) . .
C10 C11 C12 C7 0.9(8) . .
N3 C18 C17 C16 -0.6(11) . .
C19 C18 C17 C16 175.2(7) . .
N1 C1 C2 C3 -0.8(8) . .
O4 C13 O5 Cd1 1.4(6) . .
C10 C13 O5 Cd1 -178.7(5) 5_676 .
O4 Cd1 O5 C13 -0.8(3) . .
O10 Cd1 O5 C13 154.2(4) . .
O7 Cd1 O5 C13 -113.6(4) . .
O8 Cd1 O5 C13 81.4(6) . .
O9 Cd1 O5 C13 68.9(4) . .
O6 Cd1 O5 C13 -63.7(4) . .
C26 Cd1 O5 C13 -90.2(4) . .
C39 Cd1 O5 C13 71.1(4) . .
O5 C13 O4 Cd1 -1.6(7) . .
C10 C13 O4 Cd1 178.5(4) 5_676 .
O10 Cd1 O4 C13 -33.4(5) . .
O7 Cd1 O4 C13 76.2(4) . .
O8 Cd1 O4 C13 -155.5(3) . .
O9 Cd1 O4 C13 -114.7(4) . .
O6 Cd1 O4 C13 127.6(4) . .
O5 Cd1 O4 C13 0.8(3) . .
C26 Cd1 O4 C13 102.7(4) . .
C39 Cd1 O4 C13 -133.9(4) . .
N3 C14 C15 C16 -0.6(10) . .
C14 C15 C16 C17 -0.3(12) . .
C18 C17 C16 C15 0.9(12) . .
C1 C2 C3 C4 -0.6(9) . .
C5 C4 C3 C2 1.5(9) . .
